data_1533167
loop_
_publ_author_name
'Fischer, P.'
'Haelg, W.'
'Schwarzenbach, D.'
'Gamsjaeger, H.'

_publ_section_title
;
 Magnetic and crystal structure of copper(II) fluoride
;
_journal_name_full 'Journal of Physics and Chemistry of Solids'
_journal_page_first 1683
_journal_page_last 1689
_journal_volume 35
_journal_year 1974
_chemical_formula_sum 'Cu F2'
_space_group_IT_number 14
_symmetry_space_group_name_Hall '-P 2ybc'
_symmetry_space_group_name_H-M 'P 1 21/c 1'
_cell_angle_alpha 90
_cell_angle_beta 121.11
_cell_angle_gamma 90
_cell_formula_units_Z 2
_cell_length_a 3.309
_cell_length_b 4.569
_cell_length_c 5.362
_cell_volume 69.408
_citation_journal_id_ASTM JPCSAW
_cod_data_source_file Fischer_JPCSAW_1974_472.cif
_cod_data_source_block Cu1F2
_cod_original_cell_volume 69.40779
_cod_original_formula_sum 'Cu1 F2'
_cod_database_code 1533167

loop_
_symmetry_equiv_pos_as_xyz
x,y,z
-x,y+1/2,-z+1/2
-x,-y,-z
x,-y-1/2,z-1/2

loop_
_atom_site_label
_atom_site_type_symbol
_atom_site_fract_x
_atom_site_fract_y
_atom_site_fract_z
_atom_site_occupancy
_atom_site_U_iso_or_equiv
Cu1 Cu+2 0 0 0 1 0.0
F1 F-1 0.2558 0.2968 0.2951 1 0.0
